data_4512843
loop_
_publ_author_name
'Martin, Adam D.'
'Britton, Joshua'
'Easun, Timothy L.'
'Blake, Alexander J.'
'Lewis, William'
'Schr\"oder, Martin'

_publ_section_title
;
 Hirshfeld Surface Investigation of Structure-Directing Interactions
 within Dipicolinic Acid Derivatives.
;
_journal_issue 4
_journal_name_full 'Crystal growth &amp; design'
_journal_page_first 1697
_journal_page_last 1706
_journal_paper_doi 10.1021/cg5016934
_journal_volume 15
_journal_year 2015
_chemical_formula_moiety '2(C24 H18 N O4)'
_chemical_formula_sum 'C48 H36 N2 O8'
_chemical_formula_weight 768.79
_chemical_name_systematic
;
 ?
;
_space_group_crystal_system triclinic
_space_group_IT_number 2
_space_group_name_Hall '-P 1'
_space_group_name_H-M_alt 'P -1'
_symmetry_space_group_name_Hall '-P 1'
_symmetry_space_group_name_H-M 'P -1'
_atom_sites_solution_hydrogens geom
_atom_sites_solution_primary iterative
_audit_creation_date 2013-08-21
_audit_creation_method
;
  Olex2 1.2
  (compiled Apr 23 2013 17:59:47, GUI svn.r4466)
;
_cell_angle_alpha 88.546(7)
_cell_angle_beta 85.079(7)
_cell_angle_gamma 82.955(6)
_cell_formula_units_Z 2
_cell_length_a 9.6784(6)
_cell_length_b 10.0930(8)
_cell_length_c 19.0710(19)
_cell_measurement_reflns_used 1859
_cell_measurement_temperature 120(2)
_cell_measurement_theta_max 71.39
_cell_measurement_theta_min 4.661
_cell_volume 1841.8(3)
_computing_cell_refinement
;
CrysAlisPro, Agilent Technologies,
Version 1.171.36.28a (release 18-03-2013 CrysAlis171 .NET)
(compiled Mar 18 2013,11:47:30)
;
_computing_data_collection
;
CrysAlisPro, Agilent Technologies,
Version 1.171.36.28a (release 18-03-2013 CrysAlis171 .NET)
(compiled Mar 18 2013,11:47:30)
;
_computing_data_reduction
;
CrysAlisPro, Agilent Technologies,
Version 1.171.36.28a (release 18-03-2013 CrysAlis171 .NET)
(compiled Mar 18 2013,11:47:30)
;
_computing_molecular_graphics
;
O. V. Dolomanov, L. J. Bourhis, R. J. Gildea, J. A. K. Howard and H. Puschmann,
OLEX2: a complete structure solution, refinement and analysis program.
J. Appl. Cryst. (2009). 42, 339-341.
;
_computing_publication_material
;
O. V. Dolomanov, L. J. Bourhis, R. J. Gildea, J. A. K. Howard and H. Puschmann,
OLEX2: a complete structure solution, refinement and analysis program.
J. Appl. Cryst. (2009). 42, 339-341.
;
_computing_structure_refinement
;
SHELXL, G.M. Sheldrick, Acta Cryst.
(2008). A64, 112-122
;
_computing_structure_solution
;
olex2.solve (L.J. Bourhis, O.V. Dolomanov, R.J. Gildea, J.A.K. Howard,
H. Puschmann, in preparation, 2011)
;
_diffrn_ambient_temperature 120(2)
_diffrn_detector_area_resol_mean 10.3271
_diffrn_measured_fraction_theta_full 0.9862
_diffrn_measured_fraction_theta_max 0.9455
_diffrn_measurement_details
;
  1 omega  -88.00   -2.00   1.0000   30.0000
omega____ theta____ kappa____ phi______ frames
    -      -38.5000  125.0000  -90.0000 86

  2 omega  -28.00   65.00   1.0000   30.0000
omega____ theta____ kappa____ phi______ frames
    -       40.2573  -57.0000   60.0000 93

  3 omega   15.00  109.00   1.0000   30.0000
omega____ theta____ kappa____ phi______ frames
    -       40.2573   57.0000 -150.0000 94

  4 omega   43.00  132.00   1.0000  120.0000
omega____ theta____ kappa____ phi______ frames
    -      103.2526  -77.0000 -120.0000 89

  5 omega   43.00   99.00   1.0000  120.0000
omega____ theta____ kappa____ phi______ frames
    -      103.2526  -45.0000   60.0000 56

  6 omega   30.00   78.00   1.0000  120.0000
omega____ theta____ kappa____ phi______ frames
    -      103.2526  -30.0000  -60.0000 48

  7 omega   30.00   91.00   1.0000  120.0000
omega____ theta____ kappa____ phi______ frames
    -      103.2526  -30.0000    0.0000 61

  8 omega   46.00  109.00   1.0000  120.0000
omega____ theta____ kappa____ phi______ frames
    -      103.2526  -94.0000 -180.0000 63

  9 omega   44.00  109.00   1.0000  120.0000
omega____ theta____ kappa____ phi______ frames
    -      103.2526  -94.0000   60.0000 65

 10 omega   27.00   53.00   1.0000  120.0000
omega____ theta____ kappa____ phi______ frames
    -      103.2526  -94.0000  -30.0000 26

 11 omega   84.00  109.00   1.0000  120.0000
omega____ theta____ kappa____ phi______ frames
    -      103.2526  -94.0000  -30.0000 25

 12 omega   34.00   80.00   1.0000  120.0000
omega____ theta____ kappa____ phi______ frames
    -      103.2526  -30.0000  150.0000 46

 13 omega   93.00  133.00   1.0000  120.0000
omega____ theta____ kappa____ phi______ frames
    -      103.2526   45.0000 -180.0000 40

 14 omega  139.00  166.00   1.0000  120.0000
omega____ theta____ kappa____ phi______ frames
    -      103.2526   45.0000 -180.0000 27

 15 omega   36.00  140.00   1.0000  120.0000
omega____ theta____ kappa____ phi______ frames
    -      103.2526  -15.0000 -180.0000 104
;
_diffrn_measurement_device_type 'GV1000, Atlas'
_diffrn_measurement_method '\w scans'
_diffrn_orient_matrix_UB_11 -0.0088245000
_diffrn_orient_matrix_UB_12 -0.0212145000
_diffrn_orient_matrix_UB_13 0.0804657000
_diffrn_orient_matrix_UB_21 -0.0207276000
_diffrn_orient_matrix_UB_22 -0.1472382000
_diffrn_orient_matrix_UB_23 -0.0093681000
_diffrn_orient_matrix_UB_31 0.1593620000
_diffrn_orient_matrix_UB_32 -0.0391164000
_diffrn_orient_matrix_UB_33 -0.0035866000
_diffrn_radiation_monochromator mirror
_diffrn_radiation_type 'Cu K\a'
_diffrn_radiation_wavelength 1.5418
_diffrn_reflns_av_R_equivalents 0.075
_diffrn_reflns_av_unetI/netI 0.123
_diffrn_reflns_Laue_measured_fraction_full 0.986
_diffrn_reflns_Laue_measured_fraction_max 0.946
_diffrn_reflns_limit_h_max 11
_diffrn_reflns_limit_h_min -7
_diffrn_reflns_limit_k_max 12
_diffrn_reflns_limit_k_min -12
_diffrn_reflns_limit_l_max 23
_diffrn_reflns_limit_l_min -22
_diffrn_reflns_number 11316
_diffrn_reflns_point_group_measured_fraction_full 0.986
_diffrn_reflns_point_group_measured_fraction_max 0.946
_diffrn_reflns_theta_full 67.684
_diffrn_reflns_theta_max 74.883
_diffrn_reflns_theta_min 4.415
_diffrn_source 'GV1000 (Cu) X-ray Source'
_exptl_absorpt_coefficient_mu 0.773
_exptl_absorpt_correction_T_max 0.979
_exptl_absorpt_correction_T_min 0.894
_exptl_absorpt_correction_type gaussian
_exptl_absorpt_process_details
;
CrysAlisPro, Agilent Technologies,
Version 1.171.36.28a (release 18-03-2013 CrysAlis171 .NET)
(compiled Mar 18 2013,11:47:30)
Numerical absorption correction based on gaussian integration over
            a multifaceted crystal model
;
_exptl_crystal_colour colourless
_exptl_crystal_density_diffrn 1.386
_exptl_crystal_description
;
;
_exptl_crystal_F_000 804
_exptl_crystal_size_max 0.315
_exptl_crystal_size_mid 0.036
_exptl_crystal_size_min 0.032
_refine_diff_density_max 0.25
_refine_diff_density_min -0.24
_refine_diff_density_rms 0.06
_refine_ls_extinction_method none
_refine_ls_goodness_of_fit_ref 0.99
_refine_ls_hydrogen_treatment constr
_refine_ls_matrix_type full
_refine_ls_number_parameters 523
_refine_ls_number_reflns 7178
_refine_ls_number_restraints 0
_refine_ls_restrained_S_all 0.99
_refine_ls_R_factor_all 0.118
_refine_ls_R_factor_gt 0.0604
_refine_ls_shift/su_max 0.000
_refine_ls_shift/su_mean 0.000
_refine_ls_structure_factor_coef Fsqd
_refine_ls_weighting_details
;
 w=1/[\s^2^(Fo^2^)+(0.0051P)^2^]
 where P=(Fo^2^+2Fc^2^)/3
;
_refine_ls_weighting_scheme calc
_refine_ls_wR_factor_gt 0.107
_refine_ls_wR_factor_ref 0.132
_reflns_number_gt 4117
_reflns_number_total 7178
_reflns_threshold_expression 'I > 2\s(I)'
_cod_data_source_file cg5016934_si_001.cif
_cod_data_source_block oadmlh_compound_6
_cod_depositor_comments
;Adding full bibliography for 4512838--4512843.cif.

 Adding full bibliography for 4512838--4512843.cif.
;
_cod_database_code 4512843
_chemical_oxdiff_formula 'C48 H36 N2 O8'
_chemical_oxdiff_usercomment 'OADMLH #12632 LIGHT FOMBLIN ON MICROMOUNT FOR ADM/MS'
_reflns_odcompleteness_completeness 98.62
_reflns_odcompleteness_iscentric 1
_reflns_odcompleteness_theta 67.13
_olex2_refinement_description
;
1. Fixed Uiso
 At 1.2 times of:
  All C(H) groups, All C(H,H) groups
2.a Secondary CH2 refined with riding coordinates:
 C35(H35A,H35B), C11(H11A,H11B), C42(H42A,H42B), C18(H18A,H18B)
2.b Aromatic/amide H refined with riding coordinates:
 C32(H32), C29(H29), C1(H1), C8(H8), C5(H5), C27(H27), C25(H25), C3(H3),
 C15(H15), C37(H37), C14(H14), C13(H13), C45(H45), C48(H48), C44(H44), C24(H24),
  C41(H41), C16(H16), C47(H47), C22(H22), C17(H17), C20(H20), C39(H39),
 C23(H23), C38(H38), C46(H46), C21(H21), C40(H40)
;
_shelx_space_group_comment
;
The symmetry employed for this shelxl refinement is uniquely defined
by the following loop, which should always be used as a source of
symmetry information in preference to the above space-group names.
They are only intended as comments.
;
_shelxl_version_number 2013-2

loop_
_space_group_symop_operation_xyz
'x, y, z'
'-x, -y, -z'

loop_
_atom_site_label
_atom_site_type_symbol
_atom_site_fract_x
_atom_site_fract_y
_atom_site_fract_z
_atom_site_U_iso_or_equiv
_atom_site_adp_type
_atom_site_occupancy
_atom_site_site_symmetry_order
_atom_site_calc_flag
_atom_site_refinement_flags_posn
_atom_site_refinement_flags_adp
O2 O 0.2866(2) 0.0492(2) 0.73894(13) 0.0285(5) Uani 1 1 d . .
O6 O 0.2213(2) 0.9327(2) 0.26646(12) 0.0261(5) Uani 1 1 d . .
O4 O 0.6664(2) -0.1635(2) 0.83608(12) 0.0240(5) Uani 1 1 d . .
O1 O 0.1789(2) 0.2504(2) 0.77456(13) 0.0269(5) Uani 1 1 d . .
O3 O 0.7092(2) -0.1196(2) 0.94725(12) 0.0279(5) Uani 1 1 d . .
O5 O 0.3256(2) 0.7301(2) 0.23100(12) 0.0254(5) Uani 1 1 d . .
O8 O -0.0818(2) 1.1891(2) 0.14308(13) 0.0273(5) Uani 1 1 d . .
O7 O -0.2087(2) 1.1124(2) 0.06226(13) 0.0310(5) Uani 1 1 d . .
N2 N 0.0595(3) 0.9561(3) 0.16184(14) 0.0209(5) Uani 1 1 d . .
N1 N 0.4633(3) 0.0394(3) 0.83754(15) 0.0216(5) Uani 1 1 d . .
C32 C -0.0470(3) 0.8583(3) 0.06878(16) 0.0195(6) Uani 1 1 d . .
H32 H -0.1103 0.8695 0.0345 0.023 Uiso 1 1 calc R U
C7 C 0.3788(3) 0.1534(3) 0.83089(17) 0.0203(6) Uani 1 1 d . .
C6 C 0.5544(3) 0.0356(3) 0.88748(17) 0.0197(6) Uani 1 1 d . .
C10 C 0.2712(3) 0.1578(3) 0.77885(17) 0.0226(6) Uani 1 1 d . .
C31 C -0.0296(3) 0.9641(3) 0.11098(17) 0.0199(6) Uani 1 1 d . .
C30 C 0.1350(3) 0.8375(3) 0.17027(16) 0.0193(6) Uani 1 1 d . .
C9 C 0.6508(3) -0.0902(3) 0.89431(17) 0.0210(6) Uani 1 1 d . .
C29 C 0.1254(3) 0.7265(3) 0.13059(17) 0.0198(6) Uani 1 1 d . .
H29 H 0.1812 0.6467 0.1387 0.024 Uiso 1 1 calc R U
C43 C -0.2581(3) 1.3418(3) 0.20712(18) 0.0257(7) Uani 1 1 d . .
C1 C 0.5211(3) 0.3753(3) 1.03242(18) 0.0213(6) Uani 1 1 d . .
H1 H 0.5357 0.2921 1.0544 0.026 Uiso 1 1 calc R U
C26 C 0.0160(3) 0.6161(3) 0.03745(16) 0.0200(6) Uani 1 1 d . .
C34 C -0.1175(3) 1.0954(3) 0.10219(17) 0.0225(6) Uani 1 1 d . .
C8 C 0.3860(3) 0.2664(3) 0.86978(17) 0.0212(6) Uani 1 1 d . .
H8 H 0.3272 0.3444 0.8618 0.025 Uiso 1 1 calc R U
C4 C 0.4812(3) 0.2631(3) 0.92066(17) 0.0197(6) Uani 1 1 d . .
C33 C 0.2385(3) 0.8255(3) 0.22558(17) 0.0214(6) Uani 1 1 d . .
C5 C 0.5643(3) 0.1419(3) 0.93057(17) 0.0203(6) Uani 1 1 d . .
H5 H 0.6258 0.1326 0.9658 0.024 Uiso 1 1 calc R U
C27 C -0.1091(3) 0.6022(3) 0.00825(16) 0.0198(6) Uani 1 1 d . .
H27 H -0.1826 0.6708 0.0130 0.024 Uiso 1 1 calc R U
C2 C 0.4926(3) 0.3839(3) 0.96151(17) 0.0206(6) Uani 1 1 d . .
C28 C 0.0320(3) 0.7344(3) 0.07852(16) 0.0199(6) Uani 1 1 d . .
C25 C 0.1254(3) 0.5117(3) 0.02769(17) 0.0210(6) Uani 1 1 d . .
H25 H 0.2104 0.5191 0.0457 0.025 Uiso 1 1 calc R U
C35 C 0.3226(3) 0.9336(4) 0.31835(18) 0.0287(7) Uani 1 1 d . .
H35A H 0.3232 1.0244 0.3337 0.034 Uiso 1 1 calc R U
H35B H 0.4150 0.9030 0.2967 0.034 Uiso 1 1 calc R U
C3 C 0.4723(3) 0.5106(3) 0.93014(17) 0.0223(6) Uani 1 1 d . .
H3 H 0.4540 0.5183 0.8830 0.027 Uiso 1 1 calc R U
C36 C 0.2916(3) 0.8467(3) 0.38114(18) 0.0258(7) Uani 1 1 d . .
C11 C 0.7636(3) -0.2852(3) 0.83825(18) 0.0267(7) Uani 1 1 d . .
H11A H 0.7167 -0.3564 0.8609 0.032 Uiso 1 1 calc R U
H11B H 0.8407 -0.2708 0.8653 0.032 Uiso 1 1 calc R U
C12 C 0.8179(3) -0.3239(3) 0.76470(19) 0.0259(7) Uani 1 1 d . .
C15 C 0.9282(4) -0.4015(4) 0.6304(2) 0.0375(8) Uani 1 1 d . .
H15 H 0.9664 -0.4278 0.5858 0.045 Uiso 1 1 calc R U
C37 C 0.3962(4) 0.7568(4) 0.4072(2) 0.0346(8) Uani 1 1 d . .
H37 H 0.4852 0.7465 0.3839 0.042 Uiso 1 1 calc R U
C42 C -0.1609(3) 1.3207(3) 0.14152(19) 0.0285(7) Uani 1 1 d . .
H42A H -0.2144 1.3296 0.1006 0.034 Uiso 1 1 calc R U
H42B H -0.0974 1.3882 0.1379 0.034 Uiso 1 1 calc R U
C14 C 0.8428(4) -0.4799(4) 0.6693(2) 0.0352(8) Uani 1 1 d . .
H14 H 0.8223 -0.5590 0.6509 0.042 Uiso 1 1 calc R U
C13 C 0.7867(4) -0.4408(4) 0.7364(2) 0.0324(8) Uani 1 1 d . .
H13 H 0.7279 -0.4935 0.7624 0.039 Uiso 1 1 calc R U
C45 C -0.3368(4) 1.4689(4) 0.3117(2) 0.0371(8) Uani 1 1 d . .
H45 H -0.3282 1.5387 0.3413 0.045 Uiso 1 1 calc R U
C48 C -0.3640(3) 1.2611(3) 0.2230(2) 0.0302(7) Uani 1 1 d . .
H48 H -0.3747 1.1929 0.1927 0.036 Uiso 1 1 calc R U
C44 C -0.2446(4) 1.4459(4) 0.2520(2) 0.0320(8) Uani 1 1 d . .
H44 H -0.1738 1.4998 0.2420 0.038 Uiso 1 1 calc R U
C18 C 0.1824(4) 0.0420(4) 0.68893(19) 0.0306(8) Uani 1 1 d . .
H18A H 0.0926 0.0842 0.7088 0.037 Uiso 1 1 calc R U
H18B H 0.1734 -0.0508 0.6807 0.037 Uiso 1 1 calc R U
C24 C 0.1781(4) 0.2451(4) 0.6089(2) 0.0363(8) Uani 1 1 d . .
H24 H 0.1251 0.2948 0.6443 0.044 Uiso 1 1 calc R U
C41 C 0.1586(4) 0.8584(4) 0.4168(2) 0.0372(9) Uani 1 1 d . .
H41 H 0.0872 0.9178 0.4001 0.045 Uiso 1 1 calc R U
C16 C 0.9582(4) -0.2810(4) 0.6582(2) 0.0346(8) Uani 1 1 d . .
H16 H 1.0138 -0.2266 0.6313 0.041 Uiso 1 1 calc R U
C47 C -0.4533(4) 1.2818(4) 0.2833(2) 0.0383(9) Uani 1 1 d . .
H47 H -0.5210 1.2252 0.2948 0.046 Uiso 1 1 calc R U
C22 C 0.2921(4) 0.2336(5) 0.4916(2) 0.0435(10) Uani 1 1 d . .
H22 H 0.3159 0.2749 0.4489 0.052 Uiso 1 1 calc R U
C17 C 0.9050(3) -0.2440(4) 0.72494(19) 0.0289(7) Uani 1 1 d . .
H17 H 0.9270 -0.1658 0.7437 0.035 Uiso 1 1 calc R U
C20 C 0.2998(4) 0.0376(4) 0.5662(2) 0.0394(9) Uani 1 1 d . .
H20 H 0.3297 -0.0526 0.5731 0.047 Uiso 1 1 calc R U
C19 C 0.2206(3) 0.1095(4) 0.6202(2) 0.0301(7) Uani 1 1 d . .
C39 C 0.2357(4) 0.6962(4) 0.5030(2) 0.0431(10) Uani 1 1 d . .
H39 H 0.2177 0.6471 0.5439 0.052 Uiso 1 1 calc R U
C23 C 0.2148(4) 0.3061(4) 0.5446(2) 0.0418(9) Uani 1 1 d . .
H23 H 0.1868 0.3966 0.5376 0.050 Uiso 1 1 calc R U
C38 C 0.3680(4) 0.6824(4) 0.4679(2) 0.0429(9) Uani 1 1 d . .
H38 H 0.4386 0.6228 0.4852 0.052 Uiso 1 1 calc R U
C46 C -0.4412(4) 1.3879(4) 0.3270(2) 0.0420(9) Uani 1 1 d . .
H46 H -0.5037 1.4044 0.3665 0.050 Uiso 1 1 calc R U
C21 C 0.3344(4) 0.0989(5) 0.5021(2) 0.0437(10) Uani 1 1 d . .
H21 H 0.3861 0.0495 0.4663 0.052 Uiso 1 1 calc R U
C40 C 0.1319(4) 0.7828(5) 0.4768(2) 0.0454(10) Uani 1 1 d . .
H40 H 0.0424 0.7909 0.4996 0.054 Uiso 1 1 calc R U

loop_
_atom_site_aniso_label
_atom_site_aniso_U_11
_atom_site_aniso_U_22
_atom_site_aniso_U_33
_atom_site_aniso_U_23
_atom_site_aniso_U_13
_atom_site_aniso_U_12
O2 0.0284(11) 0.0259(12) 0.0338(13) -0.0053(10) -0.0146(10) -0.0035(9)
O6 0.0294(11) 0.0206(11) 0.0299(12) -0.0027(9) -0.0106(10) -0.0032(9)
O4 0.0223(10) 0.0193(11) 0.0297(12) -0.0021(9) -0.0051(9) 0.0030(8)
O1 0.0238(11) 0.0250(12) 0.0325(13) 0.0003(10) -0.0074(10) -0.0016(9)
O3 0.0339(12) 0.0232(12) 0.0265(12) -0.0010(10) -0.0085(10) 0.0009(10)
O5 0.0218(11) 0.0238(12) 0.0309(12) -0.0010(10) -0.0066(9) -0.0009(9)
O8 0.0259(11) 0.0163(11) 0.0408(14) -0.0073(10) -0.0110(10) 0.0001(9)
O7 0.0317(12) 0.0249(12) 0.0368(14) -0.0072(10) -0.0147(11) 0.0046(10)
N2 0.0212(12) 0.0190(13) 0.0224(13) 0.0004(10) -0.0027(10) -0.0022(10)
N1 0.0177(12) 0.0198(13) 0.0273(14) -0.0004(11) -0.0021(10) -0.0023(10)
C32 0.0219(14) 0.0168(14) 0.0211(15) -0.0012(12) -0.0054(12) -0.0045(11)
C7 0.0191(14) 0.0202(15) 0.0227(15) -0.0023(12) -0.0030(12) -0.0055(12)
C6 0.0166(13) 0.0189(15) 0.0247(16) 0.0012(12) -0.0046(12) -0.0044(11)
C10 0.0215(15) 0.0200(15) 0.0261(16) -0.0018(13) 0.0003(12) -0.0030(12)
C31 0.0174(13) 0.0169(14) 0.0255(16) 0.0019(12) -0.0033(12) -0.0022(11)
C30 0.0190(14) 0.0166(14) 0.0225(15) -0.0004(12) -0.0018(12) -0.0022(11)
C9 0.0191(14) 0.0181(15) 0.0259(16) -0.0014(12) -0.0002(12) -0.0033(11)
C29 0.0181(13) 0.0174(14) 0.0240(15) 0.0000(12) -0.0013(11) -0.0025(11)
C43 0.0277(16) 0.0187(15) 0.0307(17) 0.0009(13) -0.0093(13) 0.0020(12)
C1 0.0157(13) 0.0162(14) 0.0325(17) -0.0012(12) -0.0061(12) -0.0009(11)
C26 0.0210(14) 0.0180(15) 0.0208(15) -0.0006(12) 0.0010(12) -0.0039(12)
C34 0.0214(14) 0.0172(15) 0.0281(17) -0.0019(13) 0.0008(13) -0.0012(12)
C8 0.0160(13) 0.0191(15) 0.0282(16) -0.0009(13) -0.0014(12) -0.0015(11)
C4 0.0159(13) 0.0179(15) 0.0252(16) -0.0016(12) -0.0003(12) -0.0024(11)
C33 0.0208(14) 0.0210(16) 0.0236(16) -0.0003(12) -0.0002(12) -0.0082(12)
C5 0.0193(14) 0.0190(15) 0.0231(16) -0.0001(12) -0.0031(12) -0.0037(11)
C27 0.0151(13) 0.0204(15) 0.0241(15) -0.0009(12) -0.0028(11) -0.0026(11)
C2 0.0158(13) 0.0175(14) 0.0291(17) -0.0017(12) -0.0026(12) -0.0030(11)
C28 0.0165(13) 0.0228(15) 0.0210(15) -0.0019(12) -0.0007(11) -0.0053(11)
C25 0.0146(13) 0.0221(15) 0.0258(16) 0.0002(12) -0.0026(11) 0.0000(11)
C35 0.0281(16) 0.0318(18) 0.0294(18) -0.0053(14) -0.0110(14) -0.0095(14)
C3 0.0187(14) 0.0227(16) 0.0254(15) -0.0014(13) -0.0033(12) -0.0007(12)
C36 0.0261(15) 0.0255(17) 0.0284(17) -0.0059(13) -0.0058(13) -0.0100(13)
C11 0.0267(16) 0.0176(15) 0.0339(18) -0.0001(13) -0.0006(13) 0.0034(12)
C12 0.0236(15) 0.0191(15) 0.0346(18) -0.0009(13) -0.0055(13) 0.0016(12)
C15 0.041(2) 0.041(2) 0.0295(19) -0.0068(16) -0.0043(16) 0.0039(17)
C37 0.0259(17) 0.038(2) 0.040(2) -0.0012(17) -0.0073(15) -0.0019(15)
C42 0.0299(17) 0.0182(16) 0.0366(19) 0.0019(14) -0.0054(14) 0.0009(13)
C14 0.0380(19) 0.0263(18) 0.042(2) -0.0114(16) -0.0094(16) 0.0010(15)
C13 0.0332(18) 0.0229(17) 0.042(2) 0.0003(15) -0.0076(16) -0.0050(14)
C45 0.0349(18) 0.036(2) 0.041(2) -0.0164(17) -0.0048(16) -0.0020(16)
C48 0.0276(16) 0.0222(16) 0.041(2) -0.0015(15) -0.0079(15) -0.0024(13)
C44 0.0287(17) 0.0247(17) 0.043(2) -0.0043(15) -0.0099(15) -0.0006(14)
C18 0.0290(17) 0.0306(18) 0.0356(19) -0.0060(15) -0.0147(15) -0.0073(14)
C24 0.0293(18) 0.038(2) 0.042(2) -0.0046(17) -0.0080(16) -0.0015(15)
C41 0.0237(17) 0.052(2) 0.037(2) 0.0016(18) -0.0087(15) -0.0076(16)
C16 0.0341(18) 0.039(2) 0.0307(18) 0.0018(16) -0.0009(15) -0.0057(16)
C47 0.0310(18) 0.035(2) 0.050(2) 0.0003(18) -0.0056(17) -0.0082(15)
C22 0.036(2) 0.062(3) 0.035(2) 0.003(2) -0.0089(17) -0.0134(19)
C17 0.0270(16) 0.0275(17) 0.0326(18) -0.0007(14) -0.0059(14) -0.0020(13)
C20 0.0347(18) 0.043(2) 0.043(2) -0.0145(18) -0.0096(16) -0.0046(16)
C19 0.0209(15) 0.0344(19) 0.0373(19) -0.0065(15) -0.0089(14) -0.0071(13)
C39 0.053(2) 0.047(2) 0.033(2) 0.0068(18) -0.0108(18) -0.020(2)
C23 0.041(2) 0.038(2) 0.048(2) 0.0060(19) -0.0147(18) -0.0050(17)
C38 0.045(2) 0.037(2) 0.048(2) 0.0090(18) -0.0113(19) -0.0037(17)
C46 0.037(2) 0.050(3) 0.038(2) -0.0062(19) -0.0017(17) -0.0042(18)
C21 0.0338(19) 0.061(3) 0.038(2) -0.013(2) -0.0032(16) -0.0070(18)
C40 0.035(2) 0.070(3) 0.035(2) -0.001(2) -0.0029(17) -0.021(2)

loop_
_atom_type_symbol
_atom_type_description
_atom_type_scat_dispersion_real
_atom_type_scat_dispersion_imag
_atom_type_scat_source
C C 0.0181 0.0091 'International Tables Vol C Tables 4.2.6.8 and 6.1.1.4'
H H 0.0000 0.0000 'International Tables Vol C Tables 4.2.6.8 and 6.1.1.4'
N N 0.0311 0.0180 'International Tables Vol C Tables 4.2.6.8 and 6.1.1.4'
O O 0.0492 0.0322 'International Tables Vol C Tables 4.2.6.8 and 6.1.1.4'

loop_
_exptl_crystal_face_index_h
_exptl_crystal_face_index_k
_exptl_crystal_face_index_l
_exptl_crystal_face_perp_dist
_exptl_oxdiff_crystal_face_indexfrac_h
_exptl_oxdiff_crystal_face_indexfrac_k
_exptl_oxdiff_crystal_face_indexfrac_l
_exptl_oxdiff_crystal_face_x
_exptl_oxdiff_crystal_face_y
_exptl_oxdiff_crystal_face_z
-2 -6 0 0.0215 -1.9998 -5.9981 0.0128 0.1459 0.9245 -0.0841
2 6 0 0.0145 1.9998 5.9981 -0.0128 -0.1459 -0.9245 0.0841
6 -1 0 0.0914 5.9967 -1.0022 -0.0137 -0.0328 0.0234 0.9949
-6 1 0 0.2184 -5.9967 1.0022 0.0137 0.0328 -0.0234 -0.9949
1 0 12 0.0306 1.0122 0.0029 12.0054 0.9570 -0.1339 0.1181
-1 0 -12 0.0010 -1.0122 -0.0029 -12.0054 -0.9570 0.1339 -0.1181
0 -1 12 0.0377 0.0125 -0.9965 12.0092 0.9874 0.0340 -0.0021
1 3 11 0.0393 1.0115 3.0021 11.0008 0.8126 -0.5660 0.0043

loop_
_geom_angle_atom_site_label_1
_geom_angle_atom_site_label_2
_geom_angle_atom_site_label_3
_geom_angle
_geom_angle_site_symmetry_1
C10 O2 C18 116.6(3) .
C33 O6 C35 115.2(3) .
C9 O4 C11 115.6(2) .
C34 O8 C42 118.0(2) .
C30 N2 C31 116.1(3) .
C7 N1 C6 116.6(3) .
C31 C32 H32 120.4 .
C31 C32 C28 119.2(3) .
C28 C32 H32 120.4 .
N1 C7 C10 117.7(3) .
N1 C7 C8 123.4(3) .
C8 C7 C10 118.9(3) .
N1 C6 C9 116.9(3) .
N1 C6 C5 123.7(3) .
C5 C6 C9 119.4(3) .
O2 C10 C7 112.8(3) .
O1 C10 O2 124.3(3) .
O1 C10 C7 122.9(3) .
N2 C31 C32 124.1(3) .
N2 C31 C34 116.7(3) .
C32 C31 C34 119.2(3) .
N2 C30 C29 124.0(3) .
N2 C30 C33 117.6(3) .
C29 C30 C33 118.4(3) .
O4 C9 C6 112.8(3) .
O3 C9 O4 124.8(3) .
O3 C9 C6 122.4(3) .
C30 C29 H29 120.0 .
C30 C29 C28 119.9(3) .
C28 C29 H29 120.0 .
C48 C43 C42 120.9(3) .
C48 C43 C44 119.5(4) .
C44 C43 C42 119.6(3) .
C2 C1 H1 119.7 .
C3 C1 H1 119.7 2_667
C3 C1 C2 120.6(3) 2_667
C27 C26 C28 121.5(3) .
C27 C26 C25 117.6(3) .
C25 C26 C28 120.9(3) .
O8 C34 C31 111.9(3) .
O7 C34 O8 125.1(3) .
O7 C34 C31 123.0(3) .
C7 C8 H8 120.0 .
C7 C8 C4 120.0(3) .
C4 C8 H8 120.0 .
C8 C4 C5 116.8(3) .
C8 C4 C2 120.7(3) .
C5 C4 C2 122.5(3) .
O6 C33 C30 111.5(3) .
O5 C33 O6 125.3(3) .
O5 C33 C30 123.2(3) .
C6 C5 C4 119.4(3) .
C6 C5 H5 120.3 .
C4 C5 H5 120.3 .
C26 C27 H27 119.4 .
C25 C27 C26 121.2(3) 2_565
C25 C27 H27 119.4 2_565
C1 C2 C4 121.6(3) .
C3 C2 C1 118.0(3) .
C3 C2 C4 120.3(3) .
C32 C28 C26 122.4(3) .
C29 C28 C32 116.7(3) .
C29 C28 C26 120.9(3) .
C26 C25 H25 119.4 .
C27 C25 C26 121.2(3) 2_565
C27 C25 H25 119.4 2_565
O6 C35 H35A 109.1 .
O6 C35 H35B 109.1 .
O6 C35 C36 112.4(3) .
H35A C35 H35B 107.8 .
C36 C35 H35A 109.1 .
C36 C35 H35B 109.1 .
C1 C3 C2 121.4(3) 2_667
C1 C3 H3 119.3 2_667
C2 C3 H3 119.3 .
C37 C36 C35 120.7(3) .
C37 C36 C41 118.5(3) .
C41 C36 C35 120.8(3) .
O4 C11 H11A 109.8 .
O4 C11 H11B 109.8 .
O4 C11 C12 109.4(3) .
H11A C11 H11B 108.2 .
C12 C11 H11A 109.8 .
C12 C11 H11B 109.8 .
C13 C12 C11 120.5(3) .
C13 C12 C17 119.5(3) .
C17 C12 C11 119.9(3) .
C14 C15 H15 120.0 .
C14 C15 C16 120.0(4) .
C16 C15 H15 120.0 .
C36 C37 H37 119.9 .
C36 C37 C38 120.1(4) .
C38 C37 H37 119.9 .
O8 C42 C43 110.3(3) .
O8 C42 H42A 109.6 .
O8 C42 H42B 109.6 .
C43 C42 H42A 109.6 .
C43 C42 H42B 109.6 .
H42A C42 H42B 108.1 .
C15 C14 H14 120.0 .
C15 C14 C13 119.9(3) .
C13 C14 H14 120.0 .
C12 C13 C14 120.4(3) .
C12 C13 H13 119.8 .
C14 C13 H13 119.8 .
C44 C45 H45 120.0 .
C46 C45 H45 120.0 .
C46 C45 C44 120.0(4) .
C43 C48 H48 119.8 .
C47 C48 C43 120.4(4) .
C47 C48 H48 119.8 .
C43 C44 H44 120.0 .
C45 C44 C43 120.0(3) .
C45 C44 H44 120.0 .
O2 C18 H18A 109.3 .
O2 C18 H18B 109.3 .
O2 C18 C19 111.7(3) .
H18A C18 H18B 107.9 .
C19 C18 H18A 109.3 .
C19 C18 H18B 109.3 .
C19 C24 H24 119.9 .
C23 C24 H24 119.9 .
C23 C24 C19 120.2(4) .
C36 C41 H41 119.6 .
C40 C41 C36 120.7(4) .
C40 C41 H41 119.6 .
C15 C16 H16 120.0 .
C17 C16 C15 120.0(4) .
C17 C16 H16 120.0 .
C48 C47 H47 120.1 .
C48 C47 C46 119.7(4) .
C46 C47 H47 120.1 .
C23 C22 H22 120.1 .
C23 C22 C21 119.7(4) .
C21 C22 H22 120.1 .
C12 C17 H17 120.0 .
C16 C17 C12 120.1(3) .
C16 C17 H17 120.0 .
C19 C20 H20 119.6 .
C21 C20 H20 119.6 .
C21 C20 C19 120.8(4) .
C24 C19 C18 121.0(4) .
C20 C19 C18 120.4(4) .
C20 C19 C24 118.6(4) .
C38 C39 H39 120.3 .
C40 C39 H39 120.3 .
C40 C39 C38 119.4(4) .
C24 C23 H23 119.7 .
C22 C23 C24 120.6(4) .
C22 C23 H23 119.7 .
C37 C38 H38 119.7 .
C39 C38 C37 120.6(4) .
C39 C38 H38 119.7 .
C45 C46 C47 120.3(4) .
C45 C46 H46 119.8 .
C47 C46 H46 119.8 .
C22 C21 C20 120.1(4) .
C22 C21 H21 119.9 .
C20 C21 H21 119.9 .
C41 C40 H40 119.7 .
C39 C40 C41 120.7(4) .
C39 C40 H40 119.7 .

loop_
_geom_bond_atom_site_label_1
_geom_bond_atom_site_label_2
_geom_bond_distance
_geom_bond_site_symmetry_2
O2 C10 1.337(4) .
O2 C18 1.456(4) .
O6 C33 1.335(4) .
O6 C35 1.452(4) .
O4 C9 1.338(4) .
O4 C11 1.454(4) .
O1 C10 1.217(4) .
O3 C9 1.211(4) .
O5 C33 1.207(4) .
O8 C34 1.336(4) .
O8 C42 1.450(4) .
O7 C34 1.209(4) .
N2 C31 1.347(4) .
N2 C30 1.338(4) .
N1 C7 1.337(4) .
N1 C6 1.349(4) .
C32 H32 0.9300 .
C32 C31 1.389(5) .
C32 C28 1.400(5) .
C7 C10 1.495(4) .
C7 C8 1.388(5) .
C6 C9 1.491(4) .
C6 C5 1.385(5) .
C31 C34 1.498(4) .
C30 C29 1.385(5) .
C30 C33 1.509(4) .
C29 H29 0.9300 .
C29 C28 1.393(4) .
C43 C42 1.502(5) .
C43 C48 1.394(5) .
C43 C44 1.398(5) .
C1 H1 0.9300 .
C1 C2 1.402(5) .
C1 C3 1.381(5) 2_667
C26 C27 1.398(4) .
C26 C28 1.476(5) .
C26 C25 1.403(5) .
C8 H8 0.9300 .
C8 C4 1.391(4) .
C4 C5 1.398(4) .
C4 C2 1.484(5) .
C5 H5 0.9300 .
C27 H27 0.9300 .
C27 C25 1.386(5) 2_565
C2 C3 1.397(4) .
C25 C27 1.386(5) 2_565
C25 H25 0.9300 .
C35 H35A 0.9700 .
C35 H35B 0.9700 .
C35 C36 1.498(5) .
C3 C1 1.381(5) 2_667
C3 H3 0.9300 .
C36 C37 1.390(5) .
C36 C41 1.397(5) .
C11 H11A 0.9700 .
C11 H11B 0.9700 .
C11 C12 1.499(5) .
C12 C13 1.387(5) .
C12 C17 1.401(5) .
C15 H15 0.9300 .
C15 C14 1.373(6) .
C15 C16 1.410(6) .
C37 H37 0.9300 .
C37 C38 1.390(6) .
C42 H42A 0.9700 .
C42 H42B 0.9700 .
C14 H14 0.9300 .
C14 C13 1.394(6) .
C13 H13 0.9300 .
C45 H45 0.9300 .
C45 C44 1.391(6) .
C45 C46 1.384(6) .
C48 H48 0.9300 .
C48 C47 1.383(6) .
C44 H44 0.9300 .
C18 H18A 0.9700 .
C18 H18B 0.9700 .
C18 C19 1.501(5) .
C24 H24 0.9300 .
C24 C19 1.397(6) .
C24 C23 1.396(6) .
C41 H41 0.9300 .
C41 C40 1.383(6) .
C16 H16 0.9300 .
C16 C17 1.375(5) .
C47 H47 0.9300 .
C47 C46 1.395(6) .
C22 H22 0.9300 .
C22 C23 1.375(7) .
C22 C21 1.386(7) .
C17 H17 0.9300 .
C20 H20 0.9300 .
C20 C19 1.393(6) .
C20 C21 1.389(6) .
C39 H39 0.9300 .
C39 C38 1.386(6) .
C39 C40 1.368(6) .
C23 H23 0.9300 .
C38 H38 0.9300 .
C46 H46 0.9300 .
C21 H21 0.9300 .
C40 H40 0.9300 .
